data_2224592
loop_
_publ_author_name
'Zhou, Yan-Ling'
'Zeng, Ming-Hua'
'Ng, Seik Weng'

_publ_section_title
;<i>catena</i>-Poly[[[dichloridozinc(II)]-\m-1,4-bis(1<i>H</i>-benzimidazol-2-yl-\k<i>N</i>^3^)butane]
 1,4-bis(1<i>H</i>-benzimidazol-2-yl)butane solvate]
;
_journal_coeditor_code CI2985
_journal_issue 1
_journal_name_full 'Acta Crystallographica Section E'
_journal_page_first m58
_journal_paper_doi 10.1107/S1600536809052635
_journal_volume 66
_journal_year 2010
_chemical_formula_iupac '[Zn Cl2 (C18 H18 N4)], C18 H18 N4'
_chemical_formula_moiety 'C18 H18 Cl2 N4 Zn, C18 H18 N4'
_chemical_formula_sum 'C36 H36 Cl2 N8 Zn'
_chemical_formula_weight 717.00
_chemical_name_systematic
;
<i>catena</i>-Poly[[[dichloridozinc(II)]-\m-1,4-bis(1<i>H</i>-benzimidazol-2-
yl-\k<i>N</i>^3^)butane] 1,4-bis(1<i>H</i>-benzimidazol-2-yl)butane solvate]
;
_space_group_IT_number 14
_symmetry_cell_setting monoclinic
_symmetry_space_group_name_Hall '-P 2ybc'
_symmetry_space_group_name_H-M 'P 1 21/c 1'
_atom_sites_solution_hydrogens geom
_atom_sites_solution_primary direct
_atom_sites_solution_secondary difmap
_audit_creation_method SHELXL-97
_cell_angle_alpha 90.00
_cell_angle_beta 92.9990(10)
_cell_angle_gamma 90.00
_cell_formula_units_Z 4
_cell_length_a 8.5321(5)
_cell_length_b 24.119(2)
_cell_length_c 16.8800(10)
_cell_measurement_reflns_used 3392
_cell_measurement_temperature 173(2)
_cell_measurement_theta_max 25.2
_cell_measurement_theta_min 2.4
_cell_volume 3468.9(4)
_computing_cell_refinement 'SAINT (Bruker, 2004)'
_computing_data_collection 'APEX2 (Bruker, 2004)'
_computing_data_reduction 'SAINT (Bruker, 2004)'
_computing_molecular_graphics 'X-SEED (Barbour, 2001)'
_computing_publication_material 'publCIF (Westrip, 2009)'
_computing_structure_refinement 'SHELXL97 (Sheldrick, 2008)'
_computing_structure_solution 'SHELXS97 (Sheldrick, 2008)'
_diffrn_ambient_temperature 173(2)
_diffrn_measured_fraction_theta_full 0.994
_diffrn_measured_fraction_theta_max 0.994
_diffrn_measurement_device_type 'Bruker APEXII area-detector diffractometer'
_diffrn_measurement_method '\f and \w scans'
_diffrn_radiation_monochromator graphite
_diffrn_radiation_source 'fine-focus sealed tube'
_diffrn_radiation_type MoK\a
_diffrn_radiation_wavelength 0.71073
_diffrn_reflns_av_R_equivalents 0.0522
_diffrn_reflns_av_sigmaI/netI 0.0890
_diffrn_reflns_limit_h_max 10
_diffrn_reflns_limit_h_min -10
_diffrn_reflns_limit_k_max 18
_diffrn_reflns_limit_k_min -30
_diffrn_reflns_limit_l_max 21
_diffrn_reflns_limit_l_min -19
_diffrn_reflns_number 17738
_diffrn_reflns_theta_full 27.04
_diffrn_reflns_theta_max 27.04
_diffrn_reflns_theta_min 1.47
_diffrn_standards_number 0
_exptl_absorpt_coefficient_mu 0.900
_exptl_absorpt_correction_T_max 0.8404
_exptl_absorpt_correction_T_min 0.6874
_exptl_absorpt_correction_type multi-scan
_exptl_absorpt_process_details '(SADABS; Sheldrick, 1996)'
_exptl_crystal_colour red
_exptl_crystal_density_diffrn 1.373
_exptl_crystal_density_method 'not measured'
_exptl_crystal_description Block
_exptl_crystal_F_000 1488
_exptl_crystal_size_max 0.45
_exptl_crystal_size_mid 0.30
_exptl_crystal_size_min 0.20
_refine_diff_density_max 1.102
_refine_diff_density_min -0.695
_refine_ls_extinction_method none
_refine_ls_goodness_of_fit_ref 1.020
_refine_ls_hydrogen_treatment mixed
_refine_ls_matrix_type full
_refine_ls_number_parameters 448
_refine_ls_number_reflns 7549
_refine_ls_number_restraints 32
_refine_ls_restrained_S_all 1.033
_refine_ls_R_factor_all 0.1377
_refine_ls_R_factor_gt 0.0621
_refine_ls_shift/su_max 0.001
_refine_ls_shift/su_mean 0.000
_refine_ls_structure_factor_coef Fsqd
_refine_ls_weighting_details 'calc w=1/[\s^2^(Fo^2^)+(0.0962P)^2^] where P=(Fo^2^+2Fc^2^)/3'
_refine_ls_weighting_scheme calc
_refine_ls_wR_factor_gt 0.1544
_refine_ls_wR_factor_ref 0.1917
_reflns_number_gt 3855
_reflns_number_total 7549
_reflns_threshold_expression I>2\s(I)
_cod_data_source_file ci2985.cif
_cod_data_source_block I
_cod_depositor_comments
;
The following automatic conversions were performed:
'_symmetry_cell_setting' value 'Monoclinic' changed to 'monoclinic'
according to '/home/saulius/struct/CIF-dictionaries/cif_core.dic'
dictionary named 'cif_core.dic' version 2.4.1 from 2010-06-29.

Automatic conversion script
Id: cif_fix_enum 1527 2010-12-29 10:47:43Z saulius 

The following automatic conversions were performed:

'_symmetry_cell_setting' value 'Monoclinic' changed to 'monoclinic'
according to /home/saulius/struct/CIF-dictionaries/cif_core.dic
dictionary named 'cif_core.dic' version 2.4.1 from 2010-06-29.

Automatic conversion script
Id: cif_fix_values 1715 2011-07-08 13:25:40Z adriana 
;
_cod_original_sg_symbol_H-M 'P 21/c'
_cod_database_code 2224592
_cod_database_fobs_code 2224592

loop_
_symmetry_equiv_pos_as_xyz
'x, y, z'
'-x, y+1/2, -z+1/2'
'-x, -y, -z'
'x, -y-1/2, z-1/2'

loop_
_atom_site_type_symbol
_atom_site_label
_atom_site_fract_x
_atom_site_fract_y
_atom_site_fract_z
_atom_site_U_iso_or_equiv
_atom_site_adp_type
_atom_site_calc_flag
_atom_site_refinement_flags
_atom_site_occupancy
_atom_site_disorder_assembly
_atom_site_disorder_group
Zn Zn1 0.76884(6) 0.443756(19) 0.75855(3) 0.03034(19) Uani d . 1 . .
Cl Cl1 0.58239(17) 0.39129(5) 0.81075(9) 0.0579(4) Uani d . 1 . .
Cl Cl2 0.95928(16) 0.39314(5) 0.70655(9) 0.0518(4) Uani d . 1 . .
N N1 0.6603(4) 0.49713(13) 0.6803(2) 0.0239(8) Uani d . 1 . .
N N2 0.5260(4) 0.57190(14) 0.6425(2) 0.0293(9) Uani d D 1 . .
H H2 0.468(4) 0.6019(11) 0.637(3) 0.035 Uiso d D 1 . .
N N3 -0.1295(4) 0.49956(13) 0.8346(2) 0.0243(8) Uani d . 1 . .
N N4 -0.0076(4) 0.57767(15) 0.8695(2) 0.0297(9) Uani d D 1 . .
H H4 0.042(5) 0.6091(10) 0.864(3) 0.036 Uiso d D 1 . .
N N5 0.3642(5) 0.67223(16) 0.6438(2) 0.0434(11) Uani d . 1 . .
N N6 0.3359(5) 0.76206(16) 0.6609(3) 0.0419(11) Uani d D 1 . .
H H6 0.360(6) 0.7956(9) 0.677(3) 0.050 Uiso d D 1 . .
N N7 1.1593(5) 0.76918(15) 0.8373(2) 0.0405(10) Uani d D 1 . .
H H7 1.125(5) 0.8026(9) 0.825(3) 0.049 Uiso d D 1 . .
N N8 1.1417(5) 0.67940(16) 0.8606(2) 0.0388(10) Uani d . 1 . .
C C1 0.6918(5) 0.50889(16) 0.6017(2) 0.0247(10) Uani d . 1 . .
C C2 0.7893(5) 0.48250(19) 0.5501(3) 0.0360(11) Uani d . 1 . .
H H2a 0.8472 0.4502 0.5655 0.043 Uiso calc R 1 . .
C C3 0.7981(6) 0.5056(2) 0.4750(3) 0.0437(13) Uani d . 1 . .
H H3 0.8641 0.4887 0.4383 0.052 Uiso calc R 1 . .
C C4 0.7138(6) 0.5523(2) 0.4520(3) 0.0430(13) Uani d . 1 . .
H H4A 0.7230 0.5667 0.4001 0.052 Uiso calc R 1 . .
C C5 0.6168(6) 0.57815(19) 0.5029(3) 0.0381(12) Uani d . 1 . .
H H5 0.5585 0.6102 0.4872 0.046 Uiso calc R 1 . .
C C6 0.6070(5) 0.55583(17) 0.5777(3) 0.0284(10) Uani d . 1 . .
C C7 0.5620(5) 0.53660(16) 0.7022(3) 0.0256(10) Uani d . 1 . .
C C8 0.4998(5) 0.54272(18) 0.7826(3) 0.0315(11) Uani d . 1 . .
H H8A 0.5665 0.5696 0.8132 0.038 Uiso calc R 1 . .
H H8B 0.5093 0.5066 0.8102 0.038 Uiso calc R 1 . .
C C9 0.3315(5) 0.56169(18) 0.7834(3) 0.0339(11) Uani d . 1 . .
H H9A 0.3029 0.5665 0.8390 0.041 Uiso calc R 1 . .
H H9B 0.3214 0.5982 0.7567 0.041 Uiso calc R 1 . .
C C10 0.2204(5) 0.5219(2) 0.7431(3) 0.0371(11) Uani d . 1 . .
H H10A 0.2259 0.4864 0.7724 0.044 Uiso calc R 1 . .
H H10B 0.2556 0.5147 0.6891 0.044 Uiso calc R 1 . .
C C11 0.0455(5) 0.54116(19) 0.7360(3) 0.0330(11) Uani d . 1 . .
H H11A 0.0410 0.5796 0.7154 0.040 Uiso calc R 1 . .
H H11B -0.0131 0.5172 0.6971 0.040 Uiso calc R 1 . .
C C12 -0.0323(5) 0.53918(16) 0.8124(2) 0.0243(10) Uani d . 1 . .
C C13 -0.1716(5) 0.51441(17) 0.9110(3) 0.0272(10) Uani d . 1 . .
C C14 -0.2741(5) 0.4896(2) 0.9620(3) 0.0396(12) Uani d . 1 . .
H H14 -0.3266 0.4559 0.9486 0.047 Uiso calc R 1 . .
C C15 -0.2956(6) 0.5164(2) 1.0328(3) 0.0509(15) Uani d . 1 . .
H H15 -0.3652 0.5005 1.0686 0.061 Uiso calc R 1 . .
C C16 -0.2204(7) 0.5652(2) 1.0538(3) 0.0521(15) Uani d . 1 . .
H H16 -0.2395 0.5822 1.1032 0.063 Uiso calc R 1 . .
C C17 -0.1178(6) 0.5895(2) 1.0040(3) 0.0445(13) Uani d . 1 . .
H H17 -0.0646 0.6229 1.0182 0.053 Uiso calc R 1 . .
C C18 -0.0950(5) 0.56348(17) 0.9328(3) 0.0287(10) Uani d . 1 . .
C C19 0.2264(5) 0.68930(18) 0.6044(3) 0.0313(11) Uani d . 1 . .
C C20 0.1127(7) 0.6592(2) 0.5586(3) 0.0571(16) Uani d . 1 . .
H H20 0.1210 0.6203 0.5509 0.069 Uiso calc R 1 . .
C C21 -0.0121(7) 0.6897(3) 0.5254(4) 0.0686(19) Uani d . 1 . .
H H21 -0.0902 0.6711 0.4932 0.082 Uiso calc R 1 . .
C C22 -0.0268(6) 0.7454(3) 0.5375(4) 0.0639(18) Uani d . 1 . .
H H22 -0.1158 0.7640 0.5141 0.077 Uiso calc R 1 . .
C C23 0.0817(6) 0.7754(2) 0.5818(3) 0.0511(15) Uani d . 1 . .
H H23 0.0705 0.8142 0.5901 0.061 Uiso calc R 1 . .
C C24 0.2081(5) 0.74616(18) 0.6138(3) 0.0315(11) Uani d . 1 . .
C C25 0.4246(6) 0.7171(2) 0.6767(3) 0.0455(14) Uani d . 1 A .
C C26 0.5745(7) 0.7182(3) 0.7284(4) 0.093(3) Uani d D 1 . .
H H26A 0.5445 0.7204 0.7842 0.112 Uiso calc PR 0.511(4) A 1
H H26B 0.6274 0.6821 0.7221 0.112 Uiso calc PR 0.511(4) A 1
H H26C 0.6509 0.7328 0.6915 0.112 Uiso calc PR 0.289(5) B 2
H H26D 0.5552 0.7495 0.7646 0.112 Uiso calc PR 0.289(5) B 2
H H26E 0.5844 0.7544 0.7561 0.112 Uiso calc PR 0.200(5) C 3
H H26F 0.5717 0.6887 0.7691 0.112 Uiso calc PR 0.200(5) C 3
C C27 0.6908(8) 0.7616(3) 0.7171(5) 0.086(4) Uani d PDU 0.511(4) A 1
H H27A 0.6385 0.7981 0.7125 0.103 Uiso calc PR 0.511(4) A 1
H H27B 0.7453 0.7546 0.6677 0.103 Uiso calc PR 0.511(4) A 1
C C28 0.8063(8) 0.7613(3) 0.7867(5) 0.065(3) Uani d PRDU 0.511(4) A 1
H H28A 0.8554 0.7983 0.7933 0.078 Uiso calc PR 0.511(4) A 1
H H28B 0.7525 0.7523 0.8357 0.078 Uiso calc PR 0.511(4) A 1
C C27' 0.6698(13) 0.6826(6) 0.7778(11) 0.086(4) Uani d PD 0.289(5) A 2
H H27C 0.7209 0.6548 0.7447 0.103 Uiso calc PR 0.289(5) B 2
H H27D 0.6033 0.6626 0.8148 0.103 Uiso calc PR 0.289(5) B 2
C C28' 0.7909(11) 0.7148(8) 0.8236(7) 0.065(3) Uani d PD 0.289(5) A 2
H H28C 0.8217 0.6955 0.8738 0.078 Uiso calc PR 0.289(5) B 2
H H28D 0.7506 0.7520 0.8363 0.078 Uiso calc PR 0.289(5) B 2
C C27" 0.7118(12) 0.7096(11) 0.6788(7) 0.086(4) Uani d PD 0.200(5) A 3
H H27E 0.6809 0.6876 0.6310 0.103 Uiso calc PR 0.200(5) C 3
H H27F 0.7540 0.7457 0.6618 0.103 Uiso calc PR 0.200(5) C 3
C C28" 0.8301(14) 0.6796(6) 0.7288(14) 0.065(3) Uani d PD 0.200(5) A 3
H H28E 0.7775 0.6548 0.7659 0.078 Uiso calc PR 0.200(5) C 3
H H28F 0.8959 0.6566 0.6951 0.078 Uiso calc PR 0.200(5) C 3
C C29 0.9271(6) 0.7194(3) 0.7729(4) 0.0680(19) Uani d D 1 . .
H H29A 0.9552 0.7223 0.7169 0.082 Uiso calc PR 0.511(4) A 1
H H29B 0.8799 0.6823 0.7798 0.082 Uiso calc PR 0.511(4) A 1
H H29C 0.9167 0.7532 0.7397 0.082 Uiso calc PR 0.289(5) B 2
H H29D 0.9303 0.6869 0.7372 0.082 Uiso calc PR 0.289(5) B 2
H H29E 0.8505 0.7369 0.8071 0.082 Uiso calc PR 0.200(5) C 3
H H29F 0.9465 0.7475 0.7319 0.082 Uiso calc PR 0.200(5) C 3
C C30 1.0769(6) 0.7222(2) 0.8247(3) 0.0421(13) Uani d . 1 A .
C C31 1.2901(5) 0.75633(18) 0.8853(3) 0.0320(11) Uani d . 1 . .
C C32 1.4133(6) 0.7881(2) 0.9160(3) 0.0442(13) Uani d . 1 . .
H H32 1.4210 0.8266 0.9048 0.053 Uiso calc R 1 . .
C C33 1.5239(6) 0.7611(2) 0.9633(3) 0.0548(16) Uani d . 1 . .
H H33 1.6099 0.7816 0.9863 0.066 Uiso calc R 1 . .
C C34 1.5145(6) 0.7049(2) 0.9788(3) 0.0538(16) Uani d . 1 . .
H H34 1.5945 0.6878 1.0115 0.065 Uiso calc R 1 . .
C C35 1.3913(6) 0.6729(2) 0.9477(3) 0.0463(14) Uani d . 1 . .
H H35 1.3850 0.6344 0.9589 0.056 Uiso calc R 1 . .
C C36 1.2775(5) 0.69929(18) 0.8997(3) 0.0328(11) Uani d . 1 . .

loop_
_atom_site_aniso_label
_atom_site_aniso_U_11
_atom_site_aniso_U_22
_atom_site_aniso_U_33
_atom_site_aniso_U_12
_atom_site_aniso_U_13
_atom_site_aniso_U_23
Zn1 0.0306(3) 0.0192(3) 0.0406(4) 0.0004(2) -0.0038(2) -0.0001(2)
Cl1 0.0530(9) 0.0321(7) 0.0887(11) -0.0170(6) 0.0056(8) 0.0139(7)
Cl2 0.0455(8) 0.0338(7) 0.0754(10) 0.0136(6) -0.0030(7) -0.0160(6)
N1 0.0207(18) 0.0230(18) 0.028(2) 0.0031(14) -0.0005(16) -0.0037(15)
N2 0.027(2) 0.029(2) 0.032(2) 0.0114(16) 0.0011(18) 0.0021(17)
N3 0.0224(19) 0.0229(18) 0.027(2) -0.0016(15) -0.0021(16) 0.0008(15)
N4 0.028(2) 0.027(2) 0.034(2) -0.0068(16) 0.0033(18) -0.0030(17)
N5 0.054(3) 0.040(2) 0.036(2) 0.029(2) 0.000(2) 0.0014(19)
N6 0.032(2) 0.037(2) 0.056(3) 0.0006(19) -0.007(2) -0.015(2)
N7 0.036(2) 0.033(2) 0.051(3) -0.0021(19) -0.010(2) 0.007(2)
N8 0.040(2) 0.038(2) 0.038(2) -0.0135(19) 0.001(2) -0.0025(18)
C1 0.019(2) 0.029(2) 0.026(2) -0.0010(17) -0.0019(19) -0.0047(18)
C2 0.030(3) 0.044(3) 0.035(3) 0.008(2) 0.001(2) -0.010(2)
C3 0.037(3) 0.063(3) 0.032(3) 0.008(3) 0.006(2) -0.012(3)
C4 0.050(3) 0.053(3) 0.027(3) -0.007(3) 0.006(2) -0.003(2)
C5 0.044(3) 0.036(3) 0.034(3) 0.001(2) -0.004(2) 0.004(2)
C6 0.027(2) 0.027(2) 0.031(3) -0.0042(19) 0.002(2) -0.002(2)
C7 0.021(2) 0.025(2) 0.031(3) 0.0023(18) -0.001(2) -0.0044(18)
C8 0.027(2) 0.033(3) 0.035(3) 0.0068(19) 0.008(2) -0.0011(19)
C9 0.028(2) 0.040(3) 0.035(3) 0.003(2) 0.009(2) 0.000(2)
C10 0.046(3) 0.038(3) 0.029(3) -0.006(2) 0.016(2) -0.010(2)
C11 0.029(3) 0.042(3) 0.029(3) -0.002(2) 0.003(2) -0.002(2)
C12 0.020(2) 0.024(2) 0.028(2) 0.0036(17) -0.0012(19) 0.0013(18)
C13 0.020(2) 0.034(2) 0.027(2) 0.0016(19) -0.001(2) 0.0052(19)
C14 0.031(3) 0.053(3) 0.035(3) 0.001(2) 0.002(2) 0.017(2)
C15 0.038(3) 0.083(4) 0.032(3) 0.008(3) 0.010(3) 0.019(3)
C16 0.048(3) 0.076(4) 0.033(3) 0.015(3) 0.004(3) -0.002(3)
C17 0.050(3) 0.048(3) 0.035(3) 0.005(3) 0.002(3) -0.008(2)
C18 0.022(2) 0.037(3) 0.027(3) 0.0029(19) -0.001(2) 0.002(2)
C19 0.032(3) 0.032(2) 0.030(3) 0.005(2) 0.001(2) 0.004(2)
C20 0.068(4) 0.042(3) 0.061(4) -0.017(3) 0.003(3) -0.012(3)
C21 0.041(4) 0.095(5) 0.068(5) -0.023(4) -0.013(3) -0.011(4)
C22 0.033(3) 0.092(5) 0.066(4) 0.002(3) -0.013(3) 0.014(4)
C23 0.033(3) 0.052(3) 0.068(4) 0.010(2) -0.006(3) 0.017(3)
C24 0.022(2) 0.029(2) 0.043(3) 0.0016(18) -0.006(2) 0.003(2)
C25 0.030(3) 0.069(4) 0.037(3) 0.022(3) -0.007(2) -0.008(3)
C26 0.047(4) 0.162(7) 0.070(5) 0.035(5) -0.011(4) -0.052(5)
C27 0.072(6) 0.078(6) 0.106(7) -0.007(6) -0.017(6) 0.014(6)
C28 0.050(5) 0.061(5) 0.082(6) -0.006(5) -0.014(5) -0.012(5)
C27' 0.072(6) 0.078(6) 0.106(7) -0.007(6) -0.017(6) 0.014(6)
C28' 0.050(5) 0.061(5) 0.082(6) -0.006(5) -0.014(5) -0.012(5)
C27" 0.072(6) 0.078(6) 0.106(7) -0.007(6) -0.017(6) 0.014(6)
C28" 0.050(5) 0.061(5) 0.082(6) -0.006(5) -0.014(5) -0.012(5)
C29 0.045(4) 0.097(5) 0.061(4) -0.019(3) -0.011(3) 0.030(3)
C30 0.032(3) 0.053(3) 0.040(3) -0.012(2) -0.007(2) 0.007(2)
C31 0.021(2) 0.034(3) 0.040(3) -0.0011(19) -0.004(2) -0.006(2)
C32 0.039(3) 0.034(3) 0.059(4) -0.006(2) -0.005(3) -0.006(2)
C33 0.034(3) 0.056(4) 0.073(4) -0.006(3) -0.012(3) -0.019(3)
C34 0.037(3) 0.065(4) 0.058(4) 0.013(3) -0.015(3) -0.005(3)
C35 0.049(3) 0.034(3) 0.056(4) 0.010(2) -0.002(3) 0.005(2)
C36 0.026(3) 0.033(3) 0.039(3) -0.003(2) 0.000(2) -0.002(2)

loop_
_atom_type_symbol
_atom_type_description
_atom_type_scat_dispersion_real
_atom_type_scat_dispersion_imag
_atom_type_scat_source
C C 0.0033 0.0016 'International Tables Vol C Tables 4.2.6.8 and 6.1.1.4'
H H 0.0000 0.0000 'International Tables Vol C Tables 4.2.6.8 and 6.1.1.4'
N N 0.0061 0.0033 'International Tables Vol C Tables 4.2.6.8 and 6.1.1.4'
Cl Cl 0.1484 0.1585 'International Tables Vol C Tables 4.2.6.8 and 6.1.1.4'
Zn Zn 0.2839 1.4301 'International Tables Vol C Tables 4.2.6.8 and 6.1.1.4'

loop_
_geom_angle_atom_site_label_1
_geom_angle_atom_site_label_2
_geom_angle_atom_site_label_3
_geom_angle_site_symmetry_1
_geom_angle_site_symmetry_3
_geom_angle
_geom_angle_publ_flag
N3 Zn1 N1 1_655 . 99.03(13) ?
N3 Zn1 Cl2 1_655 . 108.33(10) ?
N1 Zn1 Cl2 . . 113.83(10) ?
N3 Zn1 Cl1 1_655 . 114.47(11) ?
N1 Zn1 Cl1 . . 107.68(11) ?
Cl2 Zn1 Cl1 . . 112.84(6) ?
C7 N1 C1 . . 105.9(3) ?
C7 N1 Zn1 . . 122.9(3) ?
C1 N1 Zn1 . . 130.0(3) ?
C7 N2 C6 . . 108.2(3) ?
C7 N2 H2 . . 135(3) ?
C6 N2 H2 . . 117(3) ?
C12 N3 C13 . . 105.6(3) ?
C12 N3 Zn1 . 1_455 123.4(3) ?
C13 N3 Zn1 . 1_455 129.1(3) ?
C12 N4 C18 . . 108.2(4) ?
C12 N4 H4 . . 125(3) ?
C18 N4 H4 . . 126(3) ?
C25 N5 C19 . . 105.3(4) ?
C25 N6 C24 . . 108.2(4) ?
C25 N6 H6 . . 124(3) ?
C24 N6 H6 . . 127(3) ?
C30 N7 C31 . . 107.7(4) ?
C30 N7 H7 . . 125(3) ?
C31 N7 H7 . . 127(3) ?
C30 N8 C36 . . 105.7(4) ?
C2 C1 C6 . . 120.5(4) ?
C2 C1 N1 . . 130.8(4) ?
C6 C1 N1 . . 108.7(4) ?
C1 C2 C3 . . 116.8(4) ?
C1 C2 H2a . . 121.6 ?
C3 C2 H2a . . 121.6 ?
C4 C3 C2 . . 122.1(5) ?
C4 C3 H3 . . 119.0 ?
C2 C3 H3 . . 119.0 ?
C5 C4 C3 . . 121.1(5) ?
C5 C4 H4A . . 119.5 ?
C3 C4 H4A . . 119.5 ?
C4 C5 C6 . . 117.6(4) ?
C4 C5 H5 . . 121.2 ?
C6 C5 H5 . . 121.2 ?
C5 C6 N2 . . 132.3(4) ?
C5 C6 C1 . . 122.0(4) ?
N2 C6 C1 . . 105.7(4) ?
N1 C7 N2 . . 111.5(4) ?
N1 C7 C8 . . 125.6(4) ?
N2 C7 C8 . . 122.8(4) ?
C7 C8 C9 . . 115.0(4) ?
C7 C8 H8A . . 108.5 ?
C9 C8 H8A . . 108.5 ?
C7 C8 H8B . . 108.5 ?
C9 C8 H8B . . 108.5 ?
H8A C8 H8B . . 107.5 ?
C10 C9 C8 . . 112.6(4) ?
C10 C9 H9A . . 109.1 ?
C8 C9 H9A . . 109.1 ?
C10 C9 H9B . . 109.1 ?
C8 C9 H9B . . 109.1 ?
H9A C9 H9B . . 107.8 ?
C9 C10 C11 . . 115.3(4) ?
C9 C10 H10A . . 108.5 ?
C11 C10 H10A . . 108.5 ?
C9 C10 H10B . . 108.5 ?
C11 C10 H10B . . 108.5 ?
H10A C10 H10B . . 107.5 ?
C12 C11 C10 . . 113.2(4) ?
C12 C11 H11A . . 108.9 ?
C10 C11 H11A . . 108.9 ?
C12 C11 H11B . . 108.9 ?
C10 C11 H11B . . 108.9 ?
H11A C11 H11B . . 107.8 ?
N3 C12 N4 . . 111.7(4) ?
N3 C12 C11 . . 125.6(4) ?
N4 C12 C11 . . 122.7(4) ?
C18 C13 C14 . . 120.1(4) ?
C18 C13 N3 . . 108.7(4) ?
C14 C13 N3 . . 131.1(4) ?
C15 C14 C13 . . 116.8(5) ?
C15 C14 H14 . . 121.6 ?
C13 C14 H14 . . 121.6 ?
C14 C15 C16 . . 122.8(5) ?
C14 C15 H15 . . 118.6 ?
C16 C15 H15 . . 118.6 ?
C17 C16 C15 . . 120.5(5) ?
C17 C16 H16 . . 119.7 ?
C15 C16 H16 . . 119.7 ?
C16 C17 C18 . . 117.6(5) ?
C16 C17 H17 . . 121.2 ?
C18 C17 H17 . . 121.2 ?
N4 C18 C17 . . 132.1(4) ?
N4 C18 C13 . . 105.8(4) ?
C17 C18 C13 . . 122.1(4) ?
N5 C19 C24 . . 109.7(4) ?
N5 C19 C20 . . 130.8(5) ?
C24 C19 C20 . . 119.5(4) ?
C21 C20 C19 . . 116.1(5) ?
C21 C20 H20 . . 121.9 ?
C19 C20 H20 . . 121.9 ?
C22 C21 C20 . . 122.4(5) ?
C22 C21 H21 . . 118.8 ?
C20 C21 H21 . . 118.8 ?
C21 C22 C23 . . 122.6(5) ?
C21 C22 H22 . . 118.7 ?
C23 C22 H22 . . 118.7 ?
C22 C23 C24 . . 115.9(5) ?
C22 C23 H23 . . 122.0 ?
C24 C23 H23 . . 122.0 ?
N6 C24 C23 . . 131.9(4) ?
N6 C24 C19 . . 104.6(4) ?
C23 C24 C19 . . 123.5(4) ?
N5 C25 N6 . . 112.3(4) ?
N5 C25 C26 . . 124.2(5) ?
N6 C25 C26 . . 123.5(5) ?
C27 C26 C25 . . 119.8(6) ?
C27" C26 C25 . . 109.8(6) ?
C27 C26 H26A . . 107.4 ?
C25 C26 H26A . . 107.4 ?
C27 C26 H26B . . 107.4 ?
C25 C26 H26B . . 107.4 ?
H26A C26 H26B . . 106.9 ?
C27' C26 H26C . . 102.0 ?
C25 C26 H26C . . 102.0 ?
C27' C26 H26D . . 102.0 ?
C25 C26 H26D . . 102.0 ?
H26C C26 H26D . . 104.8 ?
C27' C26 H26E . . 102.9 ?
C27" C26 H26E . . 109.7 ?
C25 C26 H26E . . 109.7 ?
C27" C26 H26F . . 109.7 ?
C25 C26 H26F . . 109.7 ?
H26E C26 H26F . . 108.2 ?
C26 C27 C28 . . 108.6(4) ?
C26 C27 H27A . . 110.0 ?
C28 C27 H27A . . 110.0 ?
C26 C27 H27B . . 110.0 ?
C28 C27 H27B . . 110.0 ?
H27A C27 H27B . . 108.4 ?
C29 C28 C27 . . 108.5(4) ?
C29 C28 H28A . . 110.0 ?
C27 C28 H28A . . 110.0 ?
C29 C28 H28B . . 110.0 ?
C27 C28 H28B . . 110.0 ?
H28A C28 H28B . . 108.4 ?
C26 C27' C28' . . 110.6(9) ?
C26 C27' H27C . . 109.5 ?
C28' C27' H27C . . 109.5 ?
C26 C27' H27D . . 109.5 ?
C28' C27' H27D . . 109.5 ?
H27C C27' H27D . . 108.1 ?
C27' C28' C29 . . 106.6(9) ?
C27' C28' H28C . . 110.4 ?
C29 C28' H28C . . 110.4 ?
C27' C28' H28D . . 110.4 ?
C29 C28' H28D . . 110.4 ?
H28C C28' H28D . . 108.6 ?
C28" C27" C26 . . 106.4(9) ?
C28" C27" H27E . . 110.5 ?
C26 C27" H27E . . 110.5 ?
C28" C27" H27F . . 110.5 ?
C26 C27" H27F . . 110.5 ?
H27E C27" H27F . . 108.6 ?
C29 C28" C27" . . 109.0(10) ?
C29 C28" H28E . . 109.9 ?
C27" C28" H28E . . 109.9 ?
C29 C28" H28F . . 109.9 ?
C27" C28" H28F . . 109.9 ?
H28E C28" H28F . . 108.3 ?
C28 C29 C30 . . 117.1(5) ?
C28' C29 C30 . . 109.5(6) ?
C28 C29 H29A . . 108.0 ?
C30 C29 H29A . . 108.0 ?
C28 C29 H29B . . 108.0 ?
C30 C29 H29B . . 108.0 ?
H29A C29 H29B . . 107.3 ?
C28" C29 H29C . . 102.8 ?
C28' C29 H29C . . 109.8 ?
C30 C29 H29C . . 109.8 ?
C28' C29 H29D . . 109.8 ?
C30 C29 H29D . . 109.8 ?
H29C C29 H29D . . 108.2 ?
C28" C29 H29E . . 101.9 ?
C30 C29 H29E . . 101.9 ?
C28" C29 H29F . . 101.9 ?
C30 C29 H29F . . 101.9 ?
H29E C29 H29F . . 104.7 ?
N8 C30 N7 . . 112.8(4) ?
N8 C30 C29 . . 123.9(5) ?
N7 C30 C29 . . 123.3(5) ?
N7 C31 C32 . . 132.3(4) ?
N7 C31 C36 . . 104.8(4) ?
C32 C31 C36 . . 122.9(4) ?
C33 C32 C31 . . 116.3(5) ?
C33 C32 H32 . . 121.8 ?
C31 C32 H32 . . 121.8 ?
C32 C33 C34 . . 122.0(5) ?
C32 C33 H33 . . 119.0 ?
C34 C33 H33 . . 119.0 ?
C33 C34 C35 . . 121.7(5) ?
C33 C34 H34 . . 119.2 ?
C35 C34 H34 . . 119.2 ?
C34 C35 C36 . . 117.4(5) ?
C34 C35 H35 . . 121.3 ?
C36 C35 H35 . . 121.3 ?
C35 C36 N8 . . 131.4(4) ?
C35 C36 C31 . . 119.6(4) ?
N8 C36 C31 . . 109.1(4) ?

loop_
_geom_bond_atom_site_label_1
_geom_bond_atom_site_label_2
_geom_bond_site_symmetry_2
_geom_bond_distance
_geom_bond_publ_flag
Zn1 N1 . 2.033(3) yes
Zn1 N3 1_655 2.024(3) yes
Zn1 Cl1 . 2.2480(10) yes
Zn1 Cl2 . 2.2470(10) yes
N1 C7 . 1.334(5) ?
N1 C1 . 1.395(5) ?
N2 C7 . 1.342(5) ?
N2 C6 . 1.381(6) ?
N2 H2 . 0.876(10) ?
N3 C12 . 1.332(5) ?
N3 C13 . 1.402(5) ?
N3 Zn1 1_455 2.024(3) ?
N4 C12 . 1.347(5) ?
N4 C18 . 1.378(6) ?
N4 H4 . 0.878(10) ?
N5 C25 . 1.310(6) ?
N5 C19 . 1.383(6) ?
N6 C25 . 1.341(6) ?
N6 C24 . 1.370(5) ?
N6 H6 . 0.875(10) ?
N7 C30 . 1.345(6) ?
N7 C31 . 1.379(6) ?
N7 H7 . 0.879(10) ?
N8 C30 . 1.305(6) ?
N8 C36 . 1.388(6) ?
C1 C2 . 1.390(6) ?
C1 C6 . 1.392(5) ?
C2 C3 . 1.391(7) ?
C2 H2a . 0.95 ?
C3 C4 . 1.381(7) ?
C3 H3 . 0.95 ?
C4 C5 . 1.375(7) ?
C4 H4A . 0.95 ?
C5 C6 . 1.378(6) ?
C5 H5 . 0.95 ?
C7 C8 . 1.490(6) ?
C8 C9 . 1.508(6) ?
C8 H8A . 0.99 ?
C8 H8B . 0.99 ?
C9 C10 . 1.488(6) ?
C9 H9A . 0.99 ?
C9 H9B . 0.99 ?
C10 C11 . 1.561(6) ?
C10 H10A . 0.99 ?
C10 H10B . 0.99 ?
C11 C12 . 1.482(6) ?
C11 H11A . 0.99 ?
C11 H11B . 0.99 ?
C13 C18 . 1.392(6) ?
C13 C14 . 1.394(6) ?
C14 C15 . 1.378(7) ?
C14 H14 . 0.95 ?
C15 C16 . 1.379(7) ?
C15 H15 . 0.95 ?
C16 C17 . 1.376(7) ?
C16 H16 . 0.95 ?
C17 C18 . 1.379(6) ?
C17 H17 . 0.95 ?
C19 C24 . 1.390(6) ?
C19 C20 . 1.409(7) ?
C20 C21 . 1.387(8) ?
C20 H20 . 0.95 ?
C21 C22 . 1.365(8) ?
C21 H21 . 0.95 ?
C22 C23 . 1.368(8) ?
C22 H22 . 0.95 ?
C23 C24 . 1.375(6) ?
C23 H23 . 0.95 ?
C25 C26 . 1.511(7) ?
C26 C27' . 1.423(9) ?
C26 C27 . 1.460(7) ?
C26 C27" . 1.490(10) ?
C26 H26A . 0.99 ?
C26 H26B . 0.99 ?
C26 H26C . 0.99 ?
C26 H26D . 0.99 ?
C26 H26E . 0.99 ?
C26 H26F . 0.99 ?
C27 C28 . 1.4936 ?
C27 H27A . 0.99 ?
C27 H27B . 0.99 ?
C28 C29 . 1.471(7) ?
C28 H28A . 0.99 ?
C28 H28B . 0.99 ?
C27' C28' . 1.477(9) ?
C27' H27C . 0.99 ?
C27' H27D . 0.99 ?
C28' C29 . 1.483(9) ?
C28' H28C . 0.99 ?
C28' H28D . 0.99 ?
C27" C28" . 1.471(10) ?
C27" H27E . 0.99 ?
C27" H27F . 0.99 ?
C28" C29 . 1.448(10) ?
C28" H28E . 0.99 ?
C28" H28F . 0.99 ?
C29 C30 . 1.512(7) ?
C29 H29A . 0.99 ?
C29 H29B . 0.99 ?
C29 H29C . 0.99 ?
C29 H29D . 0.99 ?
C29 H29E . 0.99 ?
C29 H29F . 0.99 ?
C31 C32 . 1.380(6) ?
C31 C36 . 1.402(6) ?
C32 C33 . 1.369(7) ?
C32 H32 . 0.95 ?
C33 C34 . 1.384(7) ?
C33 H33 . 0.95 ?
C34 C35 . 1.384(7) ?
C34 H34 . 0.95 ?
C35 C36 . 1.386(6) ?
C35 H35 . 0.95 ?

loop_
_geom_hbond_atom_site_label_D
_geom_hbond_atom_site_label_H
_geom_hbond_atom_site_label_A
_geom_hbond_site_symmetry_A
_geom_hbond_distance_DH
_geom_hbond_distance_HA
_geom_hbond_distance_DA
_geom_hbond_angle_DHA
_geom_hbond_publ_flag
N2 H2 N5 . 0.880(10) 1.920(10) 2.787(5) 169(4) yes
N4 H4 N8 1_455 0.880(10) 1.900(10) 2.773(5) 175(4) yes
N6 H6 Cl1 2_656 0.880(10) 2.37(2) 3.224(4) 167(5) yes
N7 H7 Cl2 2_756 0.880(10) 2.350(10) 3.230(4) 178(4) yes

loop_
_geom_torsion_atom_site_label_1
_geom_torsion_atom_site_label_2
_geom_torsion_atom_site_label_3
_geom_torsion_atom_site_label_4
_geom_torsion_site_symmetry_1
_geom_torsion_site_symmetry_2
_geom_torsion_site_symmetry_3
_geom_torsion_site_symmetry_4
_geom_torsion
_geom_torsion_publ_flag
N3 Zn1 N1 C7 1_655 . . . -54.6(3) ?
Cl2 Zn1 N1 C7 . . . . -169.3(3) ?
Cl1 Zn1 N1 C7 . . . . 64.8(3) ?
N3 Zn1 N1 C1 1_655 . . . 110.9(3) ?
Cl2 Zn1 N1 C1 . . . . -3.9(4) ?
Cl1 Zn1 N1 C1 . . . . -129.7(3) ?
C7 N1 C1 C2 . . . . 178.1(4) ?
Zn1 N1 C1 C2 . . . . 10.8(6) ?
C7 N1 C1 C6 . . . . -1.0(4) ?
Zn1 N1 C1 C6 . . . . -168.3(3) ?
C6 C1 C2 C3 . . . . 0.6(6) ?
N1 C1 C2 C3 . . . . -178.4(4) ?
C1 C2 C3 C4 . . . . -0.4(7) ?
C2 C3 C4 C5 . . . . 0.0(8) ?
C3 C4 C5 C6 . . . . 0.1(7) ?
C4 C5 C6 N2 . . . . 178.1(5) ?
C4 C5 C6 C1 . . . . 0.1(7) ?
C7 N2 C6 C5 . . . . -177.7(5) ?
C7 N2 C6 C1 . . . . 0.5(5) ?
C2 C1 C6 C5 . . . . -0.5(6) ?
N1 C1 C6 C5 . . . . 178.7(4) ?
C2 C1 C6 N2 . . . . -178.9(4) ?
N1 C1 C6 N2 . . . . 0.3(4) ?
C1 N1 C7 N2 . . . . 1.4(5) ?
Zn1 N1 C7 N2 . . . . 169.8(3) ?
C1 N1 C7 C8 . . . . -177.5(4) ?
Zn1 N1 C7 C8 . . . . -9.1(6) ?
C6 N2 C7 N1 . . . . -1.2(5) ?
C6 N2 C7 C8 . . . . 177.7(4) ?
N1 C7 C8 C9 . . . . -142.7(4) ?
N2 C7 C8 C9 . . . . 38.5(6) ?
C7 C8 C9 C10 . . . . 61.9(5) ?
C8 C9 C10 C11 . . . . -175.5(4) ?
C9 C10 C11 C12 . . . . -73.1(5) ?
C13 N3 C12 N4 . . . . 1.0(4) ?
Zn1 N3 C12 N4 1_455 . . . 166.7(3) ?
C13 N3 C12 C11 . . . . 179.0(4) ?
Zn1 N3 C12 C11 1_455 . . . -15.2(6) ?
C18 N4 C12 N3 . . . . -1.0(5) ?
C18 N4 C12 C11 . . . . -179.2(4) ?
C10 C11 C12 N3 . . . . -101.0(5) ?
C10 C11 C12 N4 . . . . 76.9(5) ?
C12 N3 C13 C18 . . . . -0.6(4) ?
Zn1 N3 C13 C18 1_455 . . . -165.2(3) ?
C12 N3 C13 C14 . . . . 177.4(4) ?
Zn1 N3 C13 C14 1_455 . . . 12.8(6) ?
C18 C13 C14 C15 . . . . 0.8(6) ?
N3 C13 C14 C15 . . . . -177.0(4) ?
C13 C14 C15 C16 . . . . -0.3(7) ?
C14 C15 C16 C17 . . . . -0.4(8) ?
C15 C16 C17 C18 . . . . 0.6(7) ?
C12 N4 C18 C17 . . . . -176.8(5) ?
C12 N4 C18 C13 . . . . 0.6(5) ?
C16 C17 C18 N4 . . . . 176.9(5) ?
C16 C17 C18 C13 . . . . -0.1(7) ?
C14 C13 C18 N4 . . . . -178.3(4) ?
N3 C13 C18 N4 . . . . 0.0(4) ?
C14 C13 C18 C17 . . . . -0.6(6) ?
N3 C13 C18 C17 . . . . 177.7(4) ?
C25 N5 C19 C24 . . . . 1.0(6) ?
C25 N5 C19 C20 . . . . 180.0(5) ?
N5 C19 C20 C21 . . . . -178.7(5) ?
C24 C19 C20 C21 . . . . 0.2(8) ?
C19 C20 C21 C22 . . . . -1.4(9) ?
C20 C21 C22 C23 . . . . 1.2(10) ?
C21 C22 C23 C24 . . . . 0.2(9) ?
C25 N6 C24 C23 . . . . 179.2(6) ?
C25 N6 C24 C19 . . . . 1.0(5) ?
C22 C23 C24 N6 . . . . -179.4(6) ?
C22 C23 C24 C19 . . . . -1.5(8) ?
N5 C19 C24 N6 . . . . -1.2(5) ?
C20 C19 C24 N6 . . . . 179.7(5) ?
N5 C19 C24 C23 . . . . -179.6(5) ?
C20 C19 C24 C23 . . . . 1.3(8) ?
C19 N5 C25 N6 . . . . -0.4(6) ?
C19 N5 C25 C26 . . . . 178.0(5) ?
C24 N6 C25 N5 . . . . -0.4(6) ?
C24 N6 C25 C26 . . . . -178.8(5) ?
N5 C25 C26 C27' . . . . -24.1(18) ?
N6 C25 C26 C27' . . . . 154.1(15) ?
N5 C25 C26 C27 . . . . 135.4(7) ?
N6 C25 C26 C27 . . . . -46.4(9) ?
N5 C25 C26 C27" . . . . 71.9(14) ?
N6 C25 C26 C27" . . . . -109.8(13) ?
C25 C26 C27 C28 . . . . 166.7(4) ?
C26 C27 C28 C29 . . . . 84.5(6) ?
C25 C26 C27' C28' . . . . -169.7(9) ?
C26 C27' C28' C29 . . . . -87.3(14) ?
C25 C26 C27" C28" . . . . -147.5(10) ?
C26 C27" C28" C29 . . . . -88.2(15) ?
C27" C28" C29 C28 . . . . 35.5(15) ?
C27" C28" C29 C30 . . . . -169.5(9) ?
C27 C28 C29 C30 . . . . 164.5(4) ?
C27' C28' C29 C28 . . . . 100.9(10) ?
C27' C28' C29 C30 . . . . -149.4(8) ?
C36 N8 C30 N7 . . . . -0.2(6) ?
C36 N8 C30 C29 . . . . 178.4(5) ?
C31 N7 C30 N8 . . . . 0.2(6) ?
C31 N7 C30 C29 . . . . -178.4(5) ?
C28" C29 C30 N8 . . . . -20(2) ?
C28 C29 C30 N8 . . . . 132.5(6) ?
C28' C29 C30 N8 . . . . 76.2(10) ?
C28" C29 C30 N7 . . . . 158.9(17) ?
C28 C29 C30 N7 . . . . -49.0(8) ?
C28' C29 C30 N7 . . . . -105.3(9) ?
C30 N7 C31 C32 . . . . 179.6(5) ?
C30 N7 C31 C36 . . . . -0.2(5) ?
N7 C31 C32 C33 . . . . 179.1(5) ?
C36 C31 C32 C33 . . . . -1.1(8) ?
C31 C32 C33 C34 . . . . 1.0(9) ?
C32 C33 C34 C35 . . . . -0.7(9) ?
C33 C34 C35 C36 . . . . 0.5(9) ?
C34 C35 C36 N8 . . . . -179.7(5) ?
C34 C35 C36 C31 . . . . -0.7(8) ?
C30 N8 C36 C35 . . . . 179.1(5) ?
C30 N8 C36 C31 . . . . 0.1(5) ?
N7 C31 C36 C35 . . . . -179.1(5) ?
C32 C31 C36 C35 . . . . 1.0(8) ?
N7 C31 C36 N8 . . . . 0.1(5) ?
C32 C31 C36 N8 . . . . -179.8(5) ?
